data_2215865
loop_
_publ_author_name
'Lin-Hai Jing'
'Li-Mei Zhou'
'Da-Bin Qin'

_publ_section_title <i>N</i>,<i>N</i>,<i>N</i>',<i>N</i>'-Tetraethylnaphthalene-1,4-dicarboxamide
_journal_coeditor_code CV2315
_journal_issue 11
_journal_name_full 'Acta Crystallographica Section E'
_journal_page_first o4273
_journal_page_last o4273
_journal_paper_doi 10.1107/S1600536807048544
_journal_volume 63
_journal_year 2007
_chemical_formula_iupac 'C20 H26 N2 O2'
_chemical_formula_moiety 'C20 H26 N2 O2'
_chemical_formula_sum 'C20 H26 N2 O2'
_chemical_formula_weight 326.43
_chemical_name_systematic
;
N,N,N',N'-Tetraethylnaphthalene-1,4-dicarboxamide
;
_space_group_IT_number 15
_symmetry_cell_setting monoclinic
_symmetry_space_group_name_Hall '-C 2yc'
_symmetry_space_group_name_H-M 'C 1 2/c 1'
_atom_sites_solution_hydrogens geom
_atom_sites_solution_primary direct
_atom_sites_solution_secondary difmap
_audit_creation_method SHELXL-97
_cell_angle_alpha 90.00
_cell_angle_beta 107.293(2)
_cell_angle_gamma 90.00
_cell_formula_units_Z 8
_cell_length_a 23.1133(14)
_cell_length_b 12.6202(8)
_cell_length_c 12.9917(9)
_cell_measurement_reflns_used 13310
_cell_measurement_temperature 153(2)
_cell_measurement_theta_max 27.49
_cell_measurement_theta_min 3.21
_cell_volume 3618.3(4)
_computing_cell_refinement 'RAPID-AUTO (Rigaku, 2004)'
_computing_data_collection 'RAPID-AUTO (Rigaku, 2004)'
_computing_data_reduction 'RAPID-AUTO (Rigaku, 2004)'
_computing_molecular_graphics 'XP in SHELXTL (Bruker, 1997)'
_computing_publication_material 'SHELXL97 (Sheldrick, 1997)'
_computing_structure_refinement 'SHELXL97 (Sheldrick, 1997)'
_computing_structure_solution 'SHELXS97 (Sheldrick, 1997)'
_diffrn_ambient_temperature 153(2)
_diffrn_measured_fraction_theta_full 0.998
_diffrn_measured_fraction_theta_max 0.998
_diffrn_measurement_device_type 'Rigaku R-AXIS RAPID'
_diffrn_measurement_method \w
_diffrn_radiation_monochromator graphite
_diffrn_radiation_source 'Rotating Anode'
_diffrn_radiation_type MoK\a
_diffrn_radiation_wavelength 0.71073
_diffrn_reflns_av_R_equivalents 0.0200
_diffrn_reflns_av_sigmaI/netI 0.0179
_diffrn_reflns_limit_h_max 30
_diffrn_reflns_limit_h_min -30
_diffrn_reflns_limit_k_max 16
_diffrn_reflns_limit_k_min -15
_diffrn_reflns_limit_l_max 16
_diffrn_reflns_limit_l_min -16
_diffrn_reflns_number 16253
_diffrn_reflns_theta_full 27.47
_diffrn_reflns_theta_max 27.47
_diffrn_reflns_theta_min 3.20
_diffrn_standards_decay_% 0
_diffrn_standards_interval_count 0
_diffrn_standards_interval_time 0
_diffrn_standards_number 0
_exptl_absorpt_coefficient_mu 0.077
_exptl_absorpt_correction_type none
_exptl_crystal_colour white
_exptl_crystal_density_diffrn 1.198
_exptl_crystal_density_method 'not measured'
_exptl_crystal_description block
_exptl_crystal_F_000 1408
_exptl_crystal_size_max 0.58
_exptl_crystal_size_mid 0.52
_exptl_crystal_size_min 0.51
_refine_diff_density_max 0.266
_refine_diff_density_min -0.190
_refine_ls_extinction_coef 0.0060(5)
_refine_ls_extinction_expression Fc^*^=kFc[1+0.001xFc^2^\l^3^/sin(2\q)]^-1/4^
_refine_ls_extinction_method 'SHELXL97 (Sheldrick, 1997)'
_refine_ls_goodness_of_fit_ref 1.005
_refine_ls_hydrogen_treatment constr
_refine_ls_matrix_type full
_refine_ls_number_parameters 232
_refine_ls_number_reflns 4142
_refine_ls_number_restraints 2
_refine_ls_restrained_S_all 1.005
_refine_ls_R_factor_all 0.0445
_refine_ls_R_factor_gt 0.0386
_refine_ls_shift/su_max 0.000
_refine_ls_shift/su_mean 0.000
_refine_ls_structure_factor_coef Fsqd
_refine_ls_weighting_details 'calc w=1/[\s^2^(Fo^2^)+(0.0636P)^2^+1.926P] where P=(Fo^2^+2Fc^2^)/3'
_refine_ls_weighting_scheme calc
_refine_ls_wR_factor_gt 0.1102
_refine_ls_wR_factor_ref 0.1169
_reflns_number_gt 3595
_reflns_number_total 4142
_reflns_threshold_expression I>2\s(I)
_cod_data_source_file cv2315.cif
_cod_data_source_block I
_cod_depositor_comments
;
The following automatic conversions were performed:
'_symmetry_cell_setting' value 'Monoclinic' changed to 'monoclinic'
according to '/home/saulius/struct/CIF-dictionaries/cif_core.dic'
dictionary named 'cif_core.dic' version 2.4.1 from 2010-06-29.

Automatic conversion script
Id: cif_fix_enum 1527 2010-12-29 10:47:43Z saulius 

The following automatic conversions were performed:

'_symmetry_cell_setting' value 'Monoclinic' changed to 'monoclinic'
according to /home/saulius/struct/CIF-dictionaries/cif_core.dic
dictionary named 'cif_core.dic' version 2.4.1 from 2010-06-29.

Automatic conversion script
Id: cif_fix_values 1715 2011-07-08 13:25:40Z adriana 
;
_cod_original_sg_symbol_H-M 'C 2/c'
_cod_database_code 2215865
_cod_database_fobs_code 2215865

loop_
_symmetry_equiv_pos_as_xyz
'x, y, z'
'-x, y, -z+1/2'
'x+1/2, y+1/2, z'
'-x+1/2, y+1/2, -z+1/2'
'-x, -y, -z'
'x, -y, z-1/2'
'-x+1/2, -y+1/2, -z'
'x+1/2, -y+1/2, z-1/2'

loop_
_atom_site_type_symbol
_atom_site_label
_atom_site_fract_x
_atom_site_fract_y
_atom_site_fract_z
_atom_site_U_iso_or_equiv
_atom_site_adp_type
_atom_site_calc_flag
_atom_site_refinement_flags
_atom_site_occupancy
_atom_site_disorder_assembly
_atom_site_disorder_group
O O1 0.34773(4) 0.68029(6) 0.68184(6) 0.0331(2) Uani d . 1 . .
O O2 0.35699(4) 0.82048(6) 0.14179(6) 0.0341(2) Uani d . 1 . .
N N1 0.35264(4) 0.52131(7) 0.60330(7) 0.0250(2) Uani d . 1 . .
N N2 0.35967(4) 0.97548(7) 0.23134(7) 0.0279(2) Uani d . 1 B .
C C1 0.35319(5) 0.68534(7) 0.50255(8) 0.0218(2) Uani d . 1 . .
C C2 0.30086(5) 0.71488(8) 0.42612(8) 0.0248(2) Uani d . 1 . .
H H2 0.2629 0.6929 0.4330 0.030 Uiso calc R 1 . .
C C3 0.30266(5) 0.77771(8) 0.33704(8) 0.0253(2) Uani d . 1 . .
H H3 0.2659 0.7991 0.2857 0.030 Uiso calc R 1 . .
C C4 0.35700(5) 0.80788(7) 0.32418(8) 0.0224(2) Uani d . 1 . .
C C5 0.46980(5) 0.80461(8) 0.38949(9) 0.0272(2) Uani d . 1 . .
H H5 0.4716 0.8444 0.3285 0.033 Uiso calc R 1 . .
C C6 0.52242(5) 0.77531(9) 0.46494(10) 0.0322(3) Uani d . 1 . .
H H6 0.5603 0.7946 0.4558 0.039 Uiso calc R 1 . .
C C7 0.52062(5) 0.71644(9) 0.55633(10) 0.0329(3) Uani d . 1 . .
H H7 0.5573 0.6971 0.6091 0.039 Uiso calc R 1 . .
C C8 0.46614(5) 0.68711(8) 0.56913(9) 0.0274(2) Uani d . 1 . .
H H8 0.4655 0.6470 0.6307 0.033 Uiso calc R 1 . .
C C9 0.41065(4) 0.71556(7) 0.49208(8) 0.0215(2) Uani d . 1 . .
C C10 0.41248(5) 0.77666(7) 0.40066(8) 0.0218(2) Uani d . 1 . .
C C11 0.35081(4) 0.62789(8) 0.60333(8) 0.0228(2) Uani d . 1 . .
C C12 0.36014(5) 0.45706(8) 0.51393(9) 0.0297(2) Uani d . 1 . .
H H12A 0.3924 0.4039 0.5431 0.036 Uiso calc R 1 . .
H H12B 0.3736 0.5035 0.4641 0.036 Uiso calc R 1 . .
C C13 0.30299(7) 0.40049(12) 0.45156(11) 0.0508(4) Uani d . 1 . .
H H13A 0.2885 0.3564 0.5008 0.061 Uiso calc R 1 . .
H H13B 0.3115 0.3556 0.3962 0.061 Uiso calc R 1 . .
H H13C 0.2719 0.4527 0.4171 0.061 Uiso calc R 1 . .
C C14 0.35801(5) 0.46542(9) 0.70497(9) 0.0314(3) Uani d . 1 . .
H H14A 0.3410 0.3931 0.6893 0.038 Uiso calc R 1 . .
H H14B 0.3345 0.5035 0.7458 0.038 Uiso calc R 1 . .
C C15 0.42378(6) 0.45865(10) 0.77230(10) 0.0381(3) Uani d . 1 . .
H H15A 0.4464 0.4164 0.7340 0.046 Uiso calc R 1 . .
H H15B 0.4265 0.4251 0.8416 0.046 Uiso calc R 1 . .
H H15C 0.4410 0.5301 0.7849 0.046 Uiso calc R 1 . .
C C16 0.35807(5) 0.86896(8) 0.22470(8) 0.0241(2) Uani d . 1 . .
C C17 0.36309(6) 1.03641(9) 0.13698(9) 0.0331(3) Uani d . 1 . .
H H17A 0.3455 1.1077 0.1387 0.040 Uiso calc R 1 . .
H H17B 0.3389 1.0003 0.0704 0.040 Uiso calc R 1 . .
C C18 0.42771(6) 1.04733(10) 0.13518(11) 0.0409(3) Uani d . 1 . .
H H18A 0.4509 1.0877 0.1984 0.049 Uiso calc R 1 . .
H H18B 0.4285 1.0846 0.0694 0.049 Uiso calc R 1 . .
H H18C 0.4457 0.9768 0.1365 0.049 Uiso calc R 1 . .
C C19 0.36776(6) 1.03511(9) 0.33181(9) 0.0334(3) Uani d D 1 . .
H H19A 0.4029 1.0830 0.3422 0.040 Uiso calc R 1 A 1
H H19B 0.3777 0.9844 0.3927 0.040 Uiso calc R 1 A 1
C C20 0.3140(3) 1.1002(6) 0.3370(10) 0.0529(18) Uani d PD 0.50 B 1
H H20A 0.3067 1.1567 0.2829 0.064 Uiso calc PR 0.50 B 1
H H20B 0.3222 1.1314 0.4089 0.064 Uiso calc PR 0.50 B 1
H H20C 0.2781 1.0546 0.3224 0.064 Uiso calc PR 0.50 B 1
C C20' 0.3074(3) 1.0719(6) 0.3415(11) 0.0505(17) Uani d PD 0.50 B 2
H H20D 0.2849 1.1084 0.2751 0.061 Uiso calc PR 0.50 B 2
H H20E 0.3141 1.1207 0.4026 0.061 Uiso calc PR 0.50 B 2
H H20F 0.2841 1.0106 0.3530 0.061 Uiso calc PR 0.50 B 2

loop_
_atom_site_aniso_label
_atom_site_aniso_U_11
_atom_site_aniso_U_22
_atom_site_aniso_U_33
_atom_site_aniso_U_12
_atom_site_aniso_U_13
_atom_site_aniso_U_23
O1 0.0496(5) 0.0274(4) 0.0282(4) 0.0026(3) 0.0206(4) -0.0021(3)
O2 0.0510(5) 0.0298(4) 0.0235(4) -0.0028(3) 0.0142(3) -0.0036(3)
N1 0.0318(5) 0.0210(4) 0.0248(4) -0.0019(3) 0.0124(4) 0.0008(3)
N2 0.0392(5) 0.0224(4) 0.0211(4) 0.0019(3) 0.0073(4) 0.0028(3)
C1 0.0283(5) 0.0171(4) 0.0225(5) 0.0000(3) 0.0112(4) -0.0014(3)
C2 0.0249(5) 0.0255(5) 0.0259(5) -0.0024(4) 0.0102(4) -0.0020(4)
C3 0.0265(5) 0.0257(5) 0.0224(5) 0.0007(4) 0.0051(4) -0.0010(4)
C4 0.0305(5) 0.0173(4) 0.0199(4) 0.0003(4) 0.0083(4) -0.0018(3)
C5 0.0311(5) 0.0234(5) 0.0305(5) -0.0003(4) 0.0143(4) 0.0041(4)
C6 0.0263(5) 0.0310(6) 0.0427(6) 0.0002(4) 0.0155(5) 0.0060(5)
C7 0.0256(5) 0.0325(6) 0.0393(6) 0.0045(4) 0.0077(5) 0.0088(5)
C8 0.0290(5) 0.0244(5) 0.0296(5) 0.0032(4) 0.0097(4) 0.0071(4)
C9 0.0262(5) 0.0163(4) 0.0238(5) 0.0012(3) 0.0100(4) -0.0003(3)
C10 0.0275(5) 0.0166(4) 0.0234(5) 0.0003(3) 0.0104(4) -0.0006(3)
C11 0.0239(5) 0.0234(5) 0.0235(5) -0.0003(4) 0.0106(4) 0.0007(4)
C12 0.0392(6) 0.0219(5) 0.0303(5) 0.0007(4) 0.0138(5) -0.0032(4)
C13 0.0576(9) 0.0489(8) 0.0423(7) -0.0142(7) 0.0094(6) -0.0142(6)
C14 0.0420(6) 0.0247(5) 0.0315(6) -0.0042(4) 0.0174(5) 0.0056(4)
C15 0.0479(7) 0.0330(6) 0.0321(6) -0.0009(5) 0.0100(5) 0.0081(5)
C16 0.0273(5) 0.0239(5) 0.0203(5) 0.0002(4) 0.0061(4) 0.0007(4)
C17 0.0454(7) 0.0263(5) 0.0251(5) 0.0028(5) 0.0065(5) 0.0087(4)
C18 0.0497(8) 0.0346(6) 0.0393(6) -0.0011(5) 0.0146(6) 0.0114(5)
C19 0.0489(7) 0.0226(5) 0.0268(5) 0.0010(5) 0.0083(5) -0.0019(4)
C20 0.076(3) 0.045(4) 0.039(2) 0.030(3) 0.018(2) -0.001(3)
C20' 0.075(3) 0.036(3) 0.038(2) 0.026(2) 0.014(2) 0.004(3)

loop_
_atom_type_symbol
_atom_type_description
_atom_type_scat_dispersion_real
_atom_type_scat_dispersion_imag
_atom_type_scat_source
C C 0.0033 0.0016 'International Tables Vol C Tables 4.2.6.8 and 6.1.1.4'
H H 0.0000 0.0000 'International Tables Vol C Tables 4.2.6.8 and 6.1.1.4'
N N 0.0061 0.0033 'International Tables Vol C Tables 4.2.6.8 and 6.1.1.4'
O O 0.0106 0.0060 'International Tables Vol C Tables 4.2.6.8 and 6.1.1.4'

loop_
_geom_angle_atom_site_label_1
_geom_angle_atom_site_label_2
_geom_angle_atom_site_label_3
_geom_angle
C11 N1 C12 124.29(8)
C11 N1 C14 118.28(8)
C12 N1 C14 116.57(8)
C16 N2 C17 118.44(9)
C16 N2 C19 124.18(8)
C17 N2 C19 116.68(9)
C2 C1 C9 120.33(9)
C2 C1 C11 120.47(9)
C9 C1 C11 119.03(9)
C1 C2 C3 120.79(9)
C1 C2 H2 119.6
C3 C2 H2 119.6
C4 C3 C2 120.47(9)
C4 C3 H3 119.8
C2 C3 H3 119.8
C3 C4 C10 120.40(9)
C3 C4 C16 119.66(9)
C10 C4 C16 119.84(9)
C6 C5 C10 121.20(10)
C6 C5 H5 119.4
C10 C5 H5 119.4
C5 C6 C7 120.21(10)
C5 C6 H6 119.9
C7 C6 H6 119.9
C8 C7 C6 120.17(10)
C8 C7 H7 119.9
C6 C7 H7 119.9
C7 C8 C9 121.13(10)
C7 C8 H8 119.4
C9 C8 H8 119.4
C8 C9 C1 122.48(9)
C8 C9 C10 118.67(9)
C1 C9 C10 118.85(9)
C5 C10 C4 122.26(9)
C5 C10 C9 118.61(9)
C4 C10 C9 119.13(9)
O1 C11 N1 123.01(9)
O1 C11 C1 118.96(9)
N1 C11 C1 118.02(8)
N1 C12 C13 113.33(10)
N1 C12 H12A 108.9
C13 C12 H12A 108.9
N1 C12 H12B 108.9
C13 C12 H12B 108.9
H12A C12 H12B 107.7
C12 C13 H13A 109.5
C12 C13 H13B 109.5
H13A C13 H13B 109.5
C12 C13 H13C 109.5
H13A C13 H13C 109.5
H13B C13 H13C 109.5
N1 C14 C15 110.38(9)
N1 C14 H14A 109.6
C15 C14 H14A 109.6
N1 C14 H14B 109.6
C15 C14 H14B 109.6
H14A C14 H14B 108.1
C14 C15 H15A 109.5
C14 C15 H15B 109.5
H15A C15 H15B 109.5
C14 C15 H15C 109.5
H15A C15 H15C 109.5
H15B C15 H15C 109.5
O2 C16 N2 122.98(9)
O2 C16 C4 119.54(9)
N2 C16 C4 117.48(8)
N2 C17 C18 111.12(9)
N2 C17 H17A 109.4
C18 C17 H17A 109.4
N2 C17 H17B 109.4
C18 C17 H17B 109.4
H17A C17 H17B 108.0
C17 C18 H18A 109.5
C17 C18 H18B 109.5
H18A C18 H18B 109.5
C17 C18 H18C 109.5
H18A C18 H18C 109.5
H18B C18 H18C 109.5
N2 C19 C20 115.4(5)
N2 C19 C20' 110.8(5)
C20 C19 C20' 15.2(6)
N2 C19 H19A 108.4
C20 C19 H19A 108.4
C20' C19 H19A 122.8
N2 C19 H19B 108.4
C20 C19 H19B 108.4
C20' C19 H19B 97.7
H19A C19 H19B 107.5
C19 C20 H20A 109.5
C19 C20 H20B 109.5
C19 C20 H20C 109.5
C19 C20' H20D 109.5
C19 C20' H20E 109.5
H20D C20' H20E 109.5
C19 C20' H20F 109.5
H20D C20' H20F 109.5
H20E C20' H20F 109.5

loop_
_geom_bond_atom_site_label_1
_geom_bond_atom_site_label_2
_geom_bond_distance
O1 C11 1.2352(12)
O2 C16 1.2326(12)
N1 C11 1.3458(13)
N1 C12 1.4681(13)
N1 C14 1.4697(13)
N2 C16 1.3469(14)
N2 C17 1.4691(13)
N2 C19 1.4697(13)
C1 C2 1.3689(14)
C1 C9 1.4265(13)
C1 C11 1.5119(13)
C2 C3 1.4137(14)
C2 H2 0.9500
C3 C4 1.3694(14)
C3 H3 0.9500
C4 C10 1.4245(14)
C4 C16 1.5113(13)
C5 C6 1.3668(16)
C5 C10 1.4196(14)
C5 H5 0.9500
C6 C7 1.4116(16)
C6 H6 0.9500
C7 C8 1.3693(15)
C7 H7 0.9500
C8 C9 1.4187(14)
C8 H8 0.9500
C9 C10 1.4271(13)
C12 C13 1.5083(17)
C12 H12A 0.9900
C12 H12B 0.9900
C13 H13A 0.9800
C13 H13B 0.9800
C13 H13C 0.9800
C14 C15 1.5142(17)
C14 H14A 0.9900
C14 H14B 0.9900
C15 H15A 0.9800
C15 H15B 0.9800
C15 H15C 0.9800
C17 C18 1.5068(18)
C17 H17A 0.9900
C17 H17B 0.9900
C18 H18A 0.9800
C18 H18B 0.9800
C18 H18C 0.9800
C19 C20 1.507(3)
C19 C20' 1.510(3)
C19 H19A 0.9900
C19 H19B 0.9900
C20 H20A 0.9800
C20 H20B 0.9800
C20 H20C 0.9800
C20' H20D 0.9800
C20' H20E 0.9800
C20' H20F 0.9800

loop_
_geom_hbond_atom_site_label_D
_geom_hbond_atom_site_label_H
_geom_hbond_atom_site_label_A
_geom_hbond_site_symmetry_A
_geom_hbond_distance_DH
_geom_hbond_distance_HA
_geom_hbond_distance_DA
_geom_hbond_angle_DHA
C15 H15B Cg 4_554 0.98 2.78 3.643(2) 147
C18 H18B Cg 4_565 0.98 2.72 3.586(2) 148

loop_
_geom_torsion_atom_site_label_1
_geom_torsion_atom_site_label_2
_geom_torsion_atom_site_label_3
_geom_torsion_atom_site_label_4
_geom_torsion
C9 C1 C2 C3 -1.47(15)
C11 C1 C2 C3 173.66(9)
C1 C2 C3 C4 1.69(15)
C2 C3 C4 C10 -0.22(15)
C2 C3 C4 C16 176.03(9)
C10 C5 C6 C7 -0.20(17)
C5 C6 C7 C8 0.91(18)
C6 C7 C8 C9 -0.50(18)
C7 C8 C9 C1 179.36(10)
C7 C8 C9 C10 -0.59(16)
C2 C1 C9 C8 179.88(9)
C11 C1 C9 C8 4.68(14)
C2 C1 C9 C10 -0.16(14)
C11 C1 C9 C10 -175.37(8)
C6 C5 C10 C4 178.83(10)
C6 C5 C10 C9 -0.88(15)
C3 C4 C10 C5 178.89(9)
C16 C4 C10 C5 2.65(14)
C3 C4 C10 C9 -1.40(14)
C16 C4 C10 C9 -177.64(8)
C8 C9 C10 C5 1.26(14)
C1 C9 C10 C5 -178.69(9)
C8 C9 C10 C4 -178.46(9)
C1 C9 C10 C4 1.58(14)
C12 N1 C11 O1 -175.98(10)
C14 N1 C11 O1 -6.97(15)
C12 N1 C11 C1 3.49(14)
C14 N1 C11 C1 172.50(9)
C2 C1 C11 O1 -86.37(12)
C9 C1 C11 O1 88.83(12)
C2 C1 C11 N1 94.14(11)
C9 C1 C11 N1 -90.67(11)
C11 N1 C12 C13 -107.46(12)
C14 N1 C12 C13 83.36(12)
C11 N1 C14 C15 -84.26(12)
C12 N1 C14 C15 85.60(12)
C17 N2 C16 O2 -2.88(16)
C19 N2 C16 O2 -172.93(10)
C17 N2 C16 C4 177.68(9)
C19 N2 C16 C4 7.63(15)
C3 C4 C16 O2 -85.72(12)
C10 C4 C16 O2 90.55(12)
C3 C4 C16 N2 93.73(12)
C10 C4 C16 N2 -90.00(12)
C16 N2 C17 C18 -84.91(12)
C19 N2 C17 C18 85.89(12)
C16 N2 C19 C20 -113.5(4)
C17 N2 C19 C20 76.3(4)
C16 N2 C19 C20' -97.8(3)
C17 N2 C19 C20' 92.0(3)
